data_7714575
loop_
_publ_author_name
'Lenz, Tabea'
'Hebenbrock, Marian'

_publ_section_title
;
 Phenylsilver - an unexpected one-dimensional coordination polymer of
 silver(I) tetrads.
;
_journal_issue 2
_journal_name_full 'Dalton transactions (Cambridge, England : 2003)'
_journal_page_first 423
_journal_page_last 427
_journal_paper_doi 10.1039/d3dt03007e
_journal_volume 53
_journal_year 2024
_chemical_formula_sum 'C11 H15 B F N O2'
_chemical_formula_weight 223.05
_space_group_crystal_system orthorhombic
_space_group_IT_number 62
_space_group_name_Hall '-P 2ac 2n'
_space_group_name_H-M_alt 'P n m a'
_atom_sites_solution_hydrogens geom
_audit_creation_method SHELXL-2019/1
_audit_update_record
;
2023-08-28 deposited with the CCDC.	2023-11-22 downloaded from the CCDC.
;
_cell_angle_alpha 90
_cell_angle_beta 90
_cell_angle_gamma 90
_cell_formula_units_Z 4
_cell_length_a 6.7095(3)
_cell_length_b 10.7458(5)
_cell_length_c 15.4294(6)
_cell_measurement_reflns_used 9939
_cell_measurement_temperature 102(2)
_cell_measurement_theta_max 27.45
_cell_measurement_theta_min 2.64
_cell_volume 1112.44(8)
_computing_cell_refinement 'Bruker SAINT+'
_computing_data_collection 'Bruker APEX3 2019/0'
_computing_data_reduction 'Bruker SAINT+'
_computing_molecular_graphics 'Bruker SHELXTL'
_computing_publication_material 'Bruker SHELXTL'
_computing_structure_refinement 'SHELXL-2019/1 (Sheldrick, 2019)'
_computing_structure_solution 'SHELXT-2018/2 (Sheldrick, 2015)'
_diffrn_ambient_temperature 102(2)
_diffrn_measured_fraction_theta_full 0.994
_diffrn_measured_fraction_theta_max 0.996
_diffrn_measurement_device_type 'Bruker Venture D8 mit Photon III CMOS detector'
_diffrn_measurement_method '\f and \w scans'
_diffrn_radiation_type MoK\a
_diffrn_radiation_wavelength 0.71073
_diffrn_reflns_av_R_equivalents 0.0217
_diffrn_reflns_av_unetI/netI 0.0129
_diffrn_reflns_Laue_measured_fraction_full 0.994
_diffrn_reflns_Laue_measured_fraction_max 0.996
_diffrn_reflns_limit_h_max 8
_diffrn_reflns_limit_h_min -8
_diffrn_reflns_limit_k_max 13
_diffrn_reflns_limit_k_min -13
_diffrn_reflns_limit_l_max 20
_diffrn_reflns_limit_l_min -20
_diffrn_reflns_number 14570
_diffrn_reflns_point_group_measured_fraction_full 0.994
_diffrn_reflns_point_group_measured_fraction_max 0.996
_diffrn_reflns_theta_full 25.242
_diffrn_reflns_theta_max 27.454
_diffrn_reflns_theta_min 2.640
_diffrn_source microsource
_exptl_absorpt_coefficient_mu 0.100
_exptl_absorpt_correction_T_max 0.7456
_exptl_absorpt_correction_T_min 0.6298
_exptl_absorpt_correction_type empirical
_exptl_absorpt_process_details SADABS
_exptl_crystal_colour colourless
_exptl_crystal_density_diffrn 1.332
_exptl_crystal_description block
_exptl_crystal_F_000 472
_exptl_crystal_size_max 0.360
_exptl_crystal_size_mid 0.300
_exptl_crystal_size_min 0.170
_refine_diff_density_max 0.438
_refine_diff_density_min -0.260
_refine_diff_density_rms 0.041
_refine_ls_extinction_method none
_refine_ls_goodness_of_fit_ref 1.052
_refine_ls_hydrogen_treatment constr
_refine_ls_matrix_type full
_refine_ls_number_parameters 102
_refine_ls_number_reflns 1338
_refine_ls_number_restraints 14
_refine_ls_restrained_S_all 1.051
_refine_ls_R_factor_all 0.0457
_refine_ls_R_factor_gt 0.0453
_refine_ls_shift/su_max 0.000
_refine_ls_shift/su_mean 0.000
_refine_ls_structure_factor_coef Fsqd
_refine_ls_weighting_details 'w=1/[\s^2^(Fo^2^)+(0.0435P)^2^+0.7119P] where P=(Fo^2^+2Fc^2^)/3'
_refine_ls_weighting_scheme calc
_refine_ls_wR_factor_gt 0.1107
_refine_ls_wR_factor_ref 0.1109
_reflns_Friedel_coverage 0.000
_reflns_number_gt 1312
_reflns_number_total 1338
_reflns_threshold_expression 'I > 2\s(I)'
_cod_data_source_file d3dt03007e2.cif
_cod_data_source_block sad_a
_cod_depositor_comments 'Adding full bibliography for 7714575--7714579.cif.'
_cod_database_code 7714575
_shelx_shelxl_version_number 2019/1
_shelx_space_group_comment
;
The symmetry employed for this shelxl refinement is uniquely defined
by the following loop, which should always be used as a source of
symmetry information in preference to the above space-group names.
They are only intended as comments.
;
_shelx_estimated_absorpt_t_min 0.965
_shelx_estimated_absorpt_t_max 0.983

loop_
_space_group_symop_operation_xyz
'x, y, z'
'-x+1/2, -y, z+1/2'
'-x, y+1/2, -z'
'x+1/2, -y+1/2, -z+1/2'
'-x, -y, -z'
'x-1/2, y, -z-1/2'
'x, -y-1/2, z'
'-x-1/2, y-1/2, z-1/2'

loop_
_atom_site_label
_atom_site_type_symbol
_atom_site_fract_x
_atom_site_fract_y
_atom_site_fract_z
_atom_site_U_iso_or_equiv
_atom_site_adp_type
_atom_site_occupancy
_atom_site_site_symmetry_order
_atom_site_calc_flag
_atom_site_refinement_flags_posn
_atom_site_refinement_flags_adp
_atom_site_refinement_flags_occupancy
_atom_site_disorder_assembly
_atom_site_disorder_group
F1 F -0.09626(19) 0.750000 0.73572(7) 0.0435(4) Uani 1 2 d S T P . .
O1 O 0.24626(14) 0.63627(10) 0.35267(6) 0.0357(3) Uani 1 1 d . . . . .
N1 N 0.5314(2) 0.750000 0.41040(9) 0.0238(3) Uani 1 2 d S T P . .
C1 C 0.6114(3) 0.750000 0.49759(13) 0.0622(10) Uani 1 2 d S T P A .
H1A H 0.585380 0.830712 0.524911 0.093 Uiso 0.5 1 calc R U P . .
H1B H 0.755483 0.735313 0.495383 0.093 Uiso 0.5 1 calc R U P . .
H1C H 0.547541 0.683975 0.531479 0.093 Uiso 0.5 1 calc R U P . .
B1 B 0.2791(3) 0.750000 0.40103(12) 0.0200(4) Uani 1 2 d S T P A .
C2A C 0.5853(5) 0.6146(4) 0.3810(4) 0.0401(11) Uani 0.517(9) 1 d . U P A 1
H2AA H 0.717006 0.612763 0.352093 0.048 Uiso 0.517(9) 1 calc R U P A 1
H2AB H 0.588029 0.557305 0.431230 0.048 Uiso 0.517(9) 1 calc R U P A 1
C3A C 0.4267(17) 0.5803(10) 0.3204(5) 0.0430(17) Uani 0.517(9) 1 d . U P A 1
H3AA H 0.457323 0.611620 0.261602 0.052 Uiso 0.517(9) 1 calc R U P A 1
H3AB H 0.412403 0.488652 0.317699 0.052 Uiso 0.517(9) 1 calc R U P A 1
C2B C 0.5949(4) 0.6621(4) 0.3465(2) 0.0272(10) Uani 0.483(9) 1 d . U P A 2
H2BA H 0.718843 0.619186 0.364344 0.033 Uiso 0.483(9) 1 calc R U P A 2
H2BB H 0.616120 0.702412 0.289526 0.033 Uiso 0.483(9) 1 calc R U P A 2
C3B C 0.4158(16) 0.5712(10) 0.3439(5) 0.0331(13) Uani 0.483(9) 1 d . U P A 2
H3BA H 0.414824 0.525520 0.288229 0.040 Uiso 0.483(9) 1 calc R U P A 2
H3BB H 0.427529 0.509837 0.391514 0.040 Uiso 0.483(9) 1 calc R U P A 2
C4 C 0.1712(2) 0.750000 0.49371(10) 0.0166(3) Uani 1 2 d S T P . .
C5 C 0.12317(17) 0.63939(11) 0.53634(8) 0.0229(3) Uani 1 1 d . . . . .
H5 H 0.153138 0.562445 0.508965 0.028 Uiso 1 1 calc R U . . .
C6 C 0.03276(19) 0.63792(12) 0.61769(8) 0.0282(3) Uani 1 1 d . . . . .
H6 H 0.000525 0.561685 0.645532 0.034 Uiso 1 1 calc R U . . .
C7 C -0.0081(3) 0.750000 0.65622(11) 0.0267(4) Uani 1 2 d S T P . .

loop_
_atom_site_aniso_label
_atom_site_aniso_U_11
_atom_site_aniso_U_22
_atom_site_aniso_U_33
_atom_site_aniso_U_23
_atom_site_aniso_U_13
_atom_site_aniso_U_12
F1 0.0383(7) 0.0710(9) 0.0214(6) 0.000 0.0125(5) 0.000
O1 0.0294(5) 0.0480(6) 0.0296(5) -0.0211(4) 0.0021(4) -0.0055(4)
N1 0.0155(6) 0.0371(8) 0.0189(7) 0.000 0.0016(5) 0.000
C1 0.0145(9) 0.151(3) 0.0212(9) 0.000 -0.0042(7) 0.000
B1 0.0147(8) 0.0298(9) 0.0156(8) 0.000 -0.0022(6) 0.000
C2A 0.0345(15) 0.0292(17) 0.057(3) 0.0031(18) 0.0175(14) 0.0146(13)
C3A 0.049(2) 0.029(3) 0.051(4) -0.012(3) 0.026(3) -0.0037(19)
C2B 0.0271(14) 0.0301(19) 0.0243(16) 0.0002(14) 0.0094(11) 0.0081(12)
C3B 0.042(3) 0.0216(19) 0.035(3) -0.004(2) 0.013(3) 0.0012(17)
C4 0.0110(6) 0.0222(8) 0.0167(7) 0.000 -0.0022(5) 0.000
C5 0.0202(5) 0.0211(6) 0.0275(6) 0.0003(4) 0.0037(5) 0.0004(4)
C6 0.0242(6) 0.0313(7) 0.0291(6) 0.0110(5) 0.0053(5) 0.0018(5)
C7 0.0184(8) 0.0452(10) 0.0165(7) 0.000 0.0023(6) 0.000

loop_
_atom_type_symbol
_atom_type_description
_atom_type_scat_dispersion_real
_atom_type_scat_dispersion_imag
_atom_type_scat_source
C C 0.0033 0.0016 'International Tables Vol C Tables 4.2.6.8 and 6.1.1.4'
H H 0.0000 0.0000 'International Tables Vol C Tables 4.2.6.8 and 6.1.1.4'
B B 0.0013 0.0007 'International Tables Vol C Tables 4.2.6.8 and 6.1.1.4'
F F 0.0171 0.0103 'International Tables Vol C Tables 4.2.6.8 and 6.1.1.4'
N N 0.0061 0.0033 'International Tables Vol C Tables 4.2.6.8 and 6.1.1.4'
O O 0.0106 0.0060 'International Tables Vol C Tables 4.2.6.8 and 6.1.1.4'

loop_
_geom_angle_atom_site_label_1
_geom_angle_atom_site_label_2
_geom_angle_atom_site_label_3
_geom_angle
_geom_angle_site_symmetry_1
_geom_angle_site_symmetry_3
_geom_angle_publ_flag
C3B O1 B1 111.2(5) . . ?
C3A O1 B1 113.7(4) . . ?
C2B N1 C2B 82.7(4) 7_575 . ?
C2B N1 C1 121.99(19) 7_575 . ?
C2B N1 C1 122.00(19) . . ?
C1 N1 C2A 100.6(2) . 7_575 ?
C1 N1 C2A 100.6(2) . . ?
C2A N1 C2A 136.5(4) 7_575 . ?
C2B N1 B1 103.77(15) 7_575 . ?
C2B N1 B1 103.77(15) . . ?
C1 N1 B1 116.64(14) . . ?
C2A N1 B1 101.87(14) 7_575 . ?
C2A N1 B1 101.87(14) . . ?
N1 C1 H1A 109.5 . . ?
N1 C1 H1B 109.5 . . ?
H1A C1 H1B 109.5 . . ?
N1 C1 H1C 109.5 . . ?
H1A C1 H1C 109.5 . . ?
H1B C1 H1C 109.5 . . ?
N1 C1 H1A 109.5(6) . 7_575 ?
H1A C1 H1A 124.5 . 7_575 ?
H1B C1 H1A 92.8 . 7_575 ?
H1C C1 H1A 18.5 . 7_575 ?
N1 C1 H1B 109.5(3) . 7_575 ?
H1A C1 H1B 92.8 . 7_575 ?
H1B C1 H1B 18.5 . 7_575 ?
H1C C1 H1B 124.5 . 7_575 ?
H1A C1 H1B 109.5 7_575 7_575 ?
N1 C1 H1C 109.5(9) . 7_575 ?
H1A C1 H1C 18.5 . 7_575 ?
H1B C1 H1C 124.5 . 7_575 ?
H1C C1 H1C 92.8 . 7_575 ?
H1A C1 H1C 109.5 7_575 7_575 ?
H1B C1 H1C 109.5 7_575 7_575 ?
O1 B1 O1 115.03(14) . 7_575 ?
O1 B1 C4 113.00(9) . . ?
O1 B1 C4 113.00(9) 7_575 . ?
O1 B1 N1 101.28(9) . . ?
O1 B1 N1 101.28(9) 7_575 . ?
C4 B1 N1 111.98(12) . . ?
C3A C2A N1 104.5(5) . . ?
C3A C2A H2AA 110.8 . . ?
N1 C2A H2AA 110.8 . . ?
C3A C2A H2AB 110.8 . . ?
N1 C2A H2AB 110.8 . . ?
H2AA C2A H2AB 108.9 . . ?
O1 C3A C2A 106.6(6) . . ?
O1 C3A H3AA 110.4 . . ?
C2A C3A H3AA 110.4 . . ?
O1 C3A H3AB 110.4 . . ?
C2A C3A H3AB 110.4 . . ?
H3AA C3A H3AB 108.6 . . ?
N1 C2B C3B 101.7(4) . . ?
N1 C2B C2B 48.7(2) . 7_575 ?
N1 C2B H2BA 111.4 . . ?
C3B C2B H2BA 111.4 . . ?
C2B C2B H2BA 117.7 7_575 . ?
N1 C2B H2BB 111.4 . . ?
C3B C2B H2BB 111.4 . . ?
C2B C2B H2BB 64.0 7_575 . ?
H2BA C2B H2BB 109.3 . . ?
O1 C3B C2B 109.1(7) . . ?
O1 C3B H3BA 109.9 . . ?
C2B C3B H3BA 109.9 . . ?
O1 C3B H3BB 109.9 . . ?
C2B C3B H3BB 109.9 . . ?
H3BA C3B H3BB 108.3 . . ?
C5 C4 C5 116.71(14) . 7_575 ?
C5 C4 B1 121.64(7) . . ?
C5 C4 B1 121.64(7) 7_575 . ?
C6 C5 C4 122.29(11) . . ?
C6 C5 H5 118.9 . . ?
C4 C5 H5 118.9 . . ?
C7 C6 C5 117.88(12) . . ?
C7 C6 H6 121.1 . . ?
C5 C6 H6 121.1 . . ?
F1 C7 C6 118.53(8) . 7_575 ?
F1 C7 C6 118.53(8) . . ?
C6 C7 C6 122.93(16) 7_575 . ?

loop_
_geom_bond_atom_site_label_1
_geom_bond_atom_site_label_2
_geom_bond_distance
_geom_bond_site_symmetry_2
_geom_bond_publ_flag
F1 C7 1.3617(19) . ?
O1 C3B 1.342(11) . ?
O1 C3A 1.441(11) . ?
O1 B1 1.4488(13) . ?
N1 C2B 1.431(3) 7_575 ?
N1 C2B 1.431(3) . ?
N1 C1 1.449(2) . ?
N1 C2A 1.566(3) 7_575 ?
N1 C2A 1.566(3) . ?
N1 B1 1.699(2) . ?
C1 H1A 0.9800 . ?
C1 H1B 0.9800 . ?
C1 H1C 0.9800 . ?
C1 H1A 0.98(3) 7_575 ?
C1 H1B 0.980(16) 7_575 ?
C1 H1C 0.98(4) 7_575 ?
B1 C4 1.603(2) . ?
C2A C3A 1.464(12) . ?
C2A H2AA 0.9900 . ?
C2A H2AB 0.9900 . ?
C3A H3AA 0.9900 . ?
C3A H3AB 0.9900 . ?
C2B C3B 1.548(12) . ?
C2B C2B 1.890(10) 7_575 ?
C2B H2BA 0.9900 . ?
C2B H2BB 0.9900 . ?
C3B H3BA 0.9900 . ?
C3B H3BB 0.9900 . ?
C4 C5 1.3962(14) . ?
C4 C5 1.3962(14) 7_575 ?
C5 C6 1.3941(17) . ?
C5 H5 0.9500 . ?
C6 C7 1.3709(16) . ?
C6 H6 0.9500 . ?
